data_4073826
loop_
_publ_author_name
'Zhang, Hao'
'Katao, Shohei'
'Nomura, Kotohiro'
'Huang, Jiling'

_publ_section_title
;
 Synthesis of Half-Titanocenes Containing Phenoxy-imine Ligands and Their
 Use as Catalysts for Olefin Polymerization
;
_journal_issue 24
_journal_name_full Organometallics
_journal_page_first 5967
_journal_paper_doi 10.1021/om700660b
_journal_volume 26
_journal_year 2007
_chemical_formula_moiety 'C22 H31 Cl2 N O Ti '
_chemical_formula_sum 'C22 H31 Cl2 N O Ti'
_chemical_formula_weight 444.30
_space_group_IT_number 2
_symmetry_cell_setting triclinic
_symmetry_Int_Tables_number 2
_symmetry_space_group_name_Hall '-P 1'
_symmetry_space_group_name_H-M 'P -1'
_cell_angle_alpha 80.16(2)
_cell_angle_beta 82.88(2)
_cell_angle_gamma 72.895(19)
_cell_formula_units_Z 2
_cell_length_a 7.405(3)
_cell_length_b 9.169(5)
_cell_length_c 17.929(10)
_cell_measurement_reflns_used 10330
_cell_measurement_temperature 243.1
_cell_measurement_theta_max 27.5
_cell_measurement_theta_min 3.0
_cell_volume 1142.8(10)
_computing_cell_refinement PROCESS-AUTO
_computing_data_collection PROCESS-AUTO
_computing_data_reduction CrystalStructure
_computing_publication_material 'CrystalStructure 3.8'
_computing_structure_refinement CRYSTALS
_computing_structure_solution SIR92
_diffrn_detector_area_resol_mean 10.00
_diffrn_measured_fraction_theta_full 0.961
_diffrn_measured_fraction_theta_max 0.961
_diffrn_measurement_device_type 'Rigaku RAXIS-RAPID'
_diffrn_measurement_method \w
_diffrn_radiation_type 'Mo K\a'
_diffrn_radiation_wavelength 0.71075
_diffrn_reflns_av_R_equivalents 0.028
_diffrn_reflns_limit_h_max 9
_diffrn_reflns_limit_h_min -9
_diffrn_reflns_limit_k_max 11
_diffrn_reflns_limit_k_min -11
_diffrn_reflns_limit_l_max 23
_diffrn_reflns_limit_l_min -23
_diffrn_reflns_number 11291
_diffrn_reflns_theta_full 27.48
_diffrn_reflns_theta_max 27.48
_exptl_absorpt_coefficient_mu 0.619
_exptl_absorpt_correction_T_max 0.857
_exptl_absorpt_correction_T_min 0.388
_exptl_absorpt_correction_type multi-scan
_exptl_absorpt_process_details
;
    Higashi, T. (1995). Program for Absorption Correction.
    Rigaku Corporation, Tokyo, Japan.
;
_exptl_crystal_colour red
_exptl_crystal_density_diffrn 1.291
_exptl_crystal_density_method 'not measured'
_exptl_crystal_description platelet
_exptl_crystal_F_000 468.00
_exptl_crystal_size_max 0.80
_exptl_crystal_size_mid 0.80
_exptl_crystal_size_min 0.25
_refine_diff_density_max 0.94
_refine_diff_density_min -0.62
_refine_ls_extinction_method none
_refine_ls_goodness_of_fit_ref 1.003
_refine_ls_hydrogen_treatment refall
_refine_ls_number_parameters 275
_refine_ls_number_reflns 4093
_refine_ls_R_factor_gt 0.0541
_refine_ls_shift/su_max 0.0000
_refine_ls_structure_factor_coef F
_refine_ls_weighting_details 'w = 1/[0.0109Fo^2^ + 1.0000\s(Fo^2^)]'
_refine_ls_weighting_scheme calc
_refine_ls_wR_factor_ref 0.1142
_reflns_number_gt 4084
_reflns_number_total 5036
_reflns_threshold_expression F^2^>2.0\s(F^2^)
_cod_data_source_file om700660b-file005.cif
_cod_data_source_block '_C5Me5TiSchiff083105'
_cod_original_cell_volume 1142.8(9)
_cod_original_formula_sum 'C22 H31 Cl2 N O Ti '
_cod_database_code 4073826

loop_
_symmetry_equiv_pos_site_id
_symmetry_equiv_pos_as_xyz
1 +X,+Y,+Z
2 -X,-Y,-Z

loop_
_atom_site_label
_atom_site_type_symbol
_atom_site_fract_x
_atom_site_fract_y
_atom_site_fract_z
_atom_site_U_iso_or_equiv
_atom_site_adp_type
_atom_site_occupancy
_atom_site_symmetry_multiplicity
_atom_site_calc_flag
_atom_site_refinement_flags
Ti(1) Ti 0.83849(7) 0.86941(6) 0.85289(3) 0.02688(16) Uani 1.00 1 d .
Cl(1) Cl 0.90112(14) 0.80025(12) 0.97619(5) 0.0470(2) Uani 1.00 1 d .
Cl(2) Cl 0.78517(13) 1.12955(9) 0.83376(6) 0.0437(2) Uani 1.00 1 d .
O(1) O 1.0701(3) 0.8087(2) 0.80342(13) 0.0311(5) Uani 1.00 1 d .
N(1) N 1.1819(5) 1.0376(3) 0.59459(19) 0.0481(9) Uani 1.00 1 d .
C(1) C 0.7363(4) 0.7136(4) 0.7861(2) 0.0374(8) Uani 1.00 1 d .
C(2) C 0.6826(5) 0.6749(4) 0.8640(2) 0.0386(9) Uani 1.00 1 d .
C(3) C 0.5458(4) 0.8048(3) 0.8887(2) 0.0343(8) Uani 1.00 1 d .
C(4) C 0.5146(4) 0.9236(3) 0.8270(2) 0.0332(8) Uani 1.00 1 d .
C(5) C 0.6375(4) 0.8703(4) 0.7630(2) 0.0362(8) Uani 1.00 1 d .
C(6) C 0.8603(6) 0.6052(5) 0.7344(2) 0.0562(12) Uani 1.00 1 d .
C(7) C 0.7484(6) 0.5193(4) 0.9111(3) 0.0599(13) Uani 1.00 1 d .
C(8) C 0.4441(6) 0.8115(5) 0.9659(2) 0.0489(10) Uani 1.00 1 d .
C(9) C 0.3673(5) 1.0767(4) 0.8256(2) 0.0481(10) Uani 1.00 1 d .
C(10) C 0.6476(6) 0.9583(5) 0.6859(2) 0.0538(12) Uani 1.00 1 d .
C(11) C 1.2033(4) 0.7319(3) 0.75471(19) 0.0289(7) Uani 1.00 1 d .
C(12) C 1.3065(4) 0.5806(3) 0.7786(2) 0.0365(8) Uani 1.00 1 d .
C(13) C 1.4318(5) 0.5001(4) 0.7246(2) 0.0436(9) Uani 1.00 1 d .
C(14) C 1.4564(5) 0.5675(4) 0.6505(2) 0.0476(10) Uani 1.00 1 d .
C(15) C 1.3595(4) 0.7186(4) 0.6295(2) 0.0396(9) Uani 1.00 1 d .
C(16) C 1.2361(4) 0.8050(3) 0.6810(2) 0.0318(7) Uani 1.00 1 d .
C(17) C 1.2817(6) 0.5078(4) 0.8591(2) 0.0504(10) Uani 1.00 1 d .
C(18) C 1.1449(4) 0.9718(3) 0.65862(19) 0.0320(7) Uani 1.00 1 d .
C(19) C 1.0978(6) 1.2035(4) 0.5724(2) 0.0482(10) Uani 1.00 1 d .
C(20) C 0.9958(15) 1.2887(6) 0.6315(4) 0.164(3) Uani 1.00 1 d .
C(21) C 1.2495(17) 1.2580(10) 0.5349(10) 0.266(6) Uani 1.00 1 d .
C(22) C 0.980(2) 1.2179(9) 0.5097(6) 0.279(7) Uani 1.00 1 d .
H(1) H 0.9509 0.5270 0.7629 0.072 Uiso 1.00 1 c R
H(2) H 0.7849 0.5594 0.7119 0.072 Uiso 1.00 1 c R
H(3) H 0.9240 0.6608 0.6957 0.072 Uiso 1.00 1 c R
H(4) H 0.6563 0.4646 0.9139 0.070 Uiso 1.00 1 c R
H(5) H 0.8647 0.4629 0.8880 0.071 Uiso 1.00 1 c R
H(6) H 0.7669 0.5321 0.9608 0.071 Uiso 1.00 1 c R
H(7) H 0.5255 0.7468 1.0026 0.058 Uiso 1.00 1 c R
H(8) H 0.4075 0.9144 0.9769 0.058 Uiso 1.00 1 c R
H(9) H 0.3345 0.7770 0.9673 0.058 Uiso 1.00 1 c R
H(10) H 0.2472 1.0643 0.8196 0.056 Uiso 1.00 1 c R
H(11) H 0.3628 1.1132 0.8725 0.056 Uiso 1.00 1 c R
H(12) H 0.3982 1.1489 0.7851 0.056 Uiso 1.00 1 c R
H(13) H 0.7764 0.9451 0.6673 0.066 Uiso 1.00 1 c R
H(14) H 0.5848 0.9228 0.6526 0.066 Uiso 1.00 1 c R
H(15) H 0.5876 1.0644 0.6885 0.066 Uiso 1.00 1 c R
H(16) H 1.5120 0.3947 0.7405 0.050 Uiso 1.00 1 c R
H(17) H 1.5535 0.5098 0.6121 0.053 Uiso 1.00 1 c R
H(18) H 1.3803 0.7787 0.5786 0.045 Uiso 1.00 1 c R
H(19) H 1.1566 0.4974 0.8686 0.057 Uiso 1.00 1 c R
H(20) H 1.3705 0.4090 0.8672 0.057 Uiso 1.00 1 c R
H(21) H 1.3000 0.5711 0.8927 0.057 Uiso 1.00 1 c R
H(22) H 1.0482 1.0421 0.6973 0.037 Uiso 1.00 1 c R
H(23) H 0.9716 1.3961 0.6144 0.164 Uiso 1.00 1 c R
H(24) H 0.8790 1.2633 0.6427 0.164 Uiso 1.00 1 c R
H(25) H 1.0630 1.2628 0.6759 0.164 Uiso 1.00 1 c R
H(26) H 1.3606 1.1746 0.5303 0.263 Uiso 1.00 1 c R
H(27) H 1.2216 1.3143 0.4861 0.263 Uiso 1.00 1 c R
H(28) H 1.2696 1.3240 0.5666 0.263 Uiso 1.00 1 c R
H(29) H 1.0359 1.1317 0.4835 0.333 Uiso 1.00 1 c R
H(30) H 0.8510 1.2229 0.5248 0.333 Uiso 1.00 1 c R
H(31) H 0.9873 1.3097 0.4772 0.333 Uiso 1.00 1 c R

loop_
_atom_site_aniso_label
_atom_site_aniso_U_11
_atom_site_aniso_U_22
_atom_site_aniso_U_33
_atom_site_aniso_U_12
_atom_site_aniso_U_13
_atom_site_aniso_U_23
Ti(1) 0.0278(3) 0.0241(3) 0.0278(3) -0.0070(2) -0.0003(2) -0.0030(2)
Cl(1) 0.0495(5) 0.0556(6) 0.0314(4) -0.0087(4) -0.0064(3) -0.0023(4)
Cl(2) 0.0448(5) 0.0250(4) 0.0603(6) -0.0076(3) -0.0045(4) -0.0070(3)
O(1) 0.0291(10) 0.0276(11) 0.0347(12) -0.0076(8) 0.0019(9) -0.0029(9)
N(1) 0.059(2) 0.0348(17) 0.0393(17) -0.0020(15) 0.0059(14) -0.0006(13)
C(1) 0.0323(15) 0.0386(18) 0.046(2) -0.0140(14) 0.0013(14) -0.0154(15)
C(2) 0.0361(16) 0.0315(17) 0.049(2) -0.0118(14) -0.0019(14) -0.0058(14)
C(3) 0.0296(14) 0.0323(16) 0.0408(18) -0.0105(13) 0.0030(13) -0.0052(13)
C(4) 0.0291(14) 0.0311(16) 0.0400(17) -0.0098(13) -0.0034(13) -0.0037(13)
C(5) 0.0330(15) 0.0459(19) 0.0345(17) -0.0176(14) -0.0043(13) -0.0060(14)
C(6) 0.045(2) 0.064(2) 0.071(2) -0.017(2) 0.0043(19) -0.043(2)
C(7) 0.054(2) 0.0327(19) 0.089(3) -0.0111(17) -0.010(2) 0.004(2)
C(8) 0.0464(19) 0.053(2) 0.045(2) -0.0206(18) 0.0153(17) -0.0017(17)
C(9) 0.0356(18) 0.039(2) 0.064(2) -0.0058(15) -0.0045(17) -0.0017(17)
C(10) 0.054(2) 0.075(3) 0.037(2) -0.024(2) -0.0098(17) -0.0028(19)
C(11) 0.0231(12) 0.0261(14) 0.0370(16) -0.0070(11) -0.0006(11) -0.0040(12)
C(12) 0.0299(15) 0.0290(16) 0.048(2) -0.0047(12) -0.0074(14) -0.0018(14)
C(13) 0.0335(16) 0.0263(16) 0.065(2) -0.0022(13) -0.0009(16) -0.0043(16)
C(14) 0.0359(17) 0.043(2) 0.055(2) 0.0034(15) 0.0050(16) -0.0154(17)
C(15) 0.0343(16) 0.0379(18) 0.0409(19) -0.0043(14) 0.0038(14) -0.0047(14)
C(16) 0.0271(14) 0.0284(15) 0.0386(17) -0.0088(12) -0.0001(12) -0.0011(12)
C(17) 0.054(2) 0.0338(19) 0.055(2) -0.0048(16) -0.0096(18) 0.0083(16)
C(18) 0.0298(14) 0.0311(16) 0.0323(16) -0.0063(12) 0.0015(12) -0.0042(12)
C(19) 0.065(2) 0.0322(18) 0.0370(19) -0.0020(17) -0.0018(17) 0.0024(14)
C(20) 0.276(12) 0.035(2) 0.099(5) 0.025(4) 0.088(7) 0.015(3)
C(21) 0.162(9) 0.084(5) 0.41(2) 0.030(5) 0.127(12) 0.126(9)
C(22) 0.57(2) 0.063(5) 0.199(11) 0.008(10) -0.284(16) 0.003(6)

loop_
_atom_type_symbol
_atom_type_description
_atom_type_scat_dispersion_real
_atom_type_scat_dispersion_imag
_atom_type_scat_source
C C 0.003 0.002
;
International Tables for Crystallography
(1992, Vol. C, Tables 4.2.6.8 and 6.1.1.4)
;
H H 0.000 0.000
;
International Tables for Crystallography
(1992, Vol. C, Table 6.1.1.4)
;
Ti Ti 0.278 0.446
;
International Tables for Crystallography
(1992, Vol. C, Tables 4.2.6.8 and 6.1.1.4)
;
Cl Cl 0.148 0.159
;
International Tables for Crystallography
(1992, Vol. C, Tables 4.2.6.8 and 6.1.1.4)
;
O O 0.011 0.006
;
International Tables for Crystallography
(1992, Vol. C, Tables 4.2.6.8 and 6.1.1.4)
;
N N 0.006 0.003
;
International Tables for Crystallography
(1992, Vol. C, Tables 4.2.6.8 and 6.1.1.4)
;

loop_
_geom_angle_atom_site_label_1
_geom_angle_atom_site_label_2
_geom_angle_atom_site_label_3
_geom_angle
_geom_angle_publ_flag
Cl(1) Ti(1) Cl(2) 104.03(4) yes
Cl(1) Ti(1) O(1) 102.78(7) yes
Cl(1) Ti(1) C(1) 122.32(9) yes
Cl(1) Ti(1) C(2) 89.93(10) yes
Cl(1) Ti(1) C(3) 87.23(9) yes
Cl(1) Ti(1) C(4) 116.21(8) yes
Cl(1) Ti(1) C(5) 145.07(9) yes
Cl(2) Ti(1) O(1) 101.10(8) yes
Cl(2) Ti(1) C(1) 129.36(8) yes
Cl(2) Ti(1) C(2) 142.22(8) yes
Cl(2) Ti(1) C(3) 110.11(8) yes
Cl(2) Ti(1) C(4) 85.16(8) yes
Cl(2) Ti(1) C(5) 94.35(10) yes
O(1) Ti(1) C(1) 88.35(12) yes
O(1) Ti(1) C(2) 109.89(11) yes
O(1) Ti(1) C(3) 143.85(12) yes
O(1) Ti(1) C(4) 137.81(12) yes
O(1) Ti(1) C(5) 102.45(11) yes
C(1) Ti(1) C(2) 35.04(13) yes
C(1) Ti(1) C(3) 57.87(12) yes
C(1) Ti(1) C(4) 57.99(11) yes
C(1) Ti(1) C(5) 35.51(12) yes
C(2) Ti(1) C(3) 34.57(11) yes
C(2) Ti(1) C(4) 57.38(11) yes
C(2) Ti(1) C(5) 58.78(13) yes
C(3) Ti(1) C(4) 34.08(11) yes
C(3) Ti(1) C(5) 58.38(12) yes
C(4) Ti(1) C(5) 35.39(11) yes
Ti(1) O(1) C(11) 156.5(2) yes
C(18) N(1) C(19) 121.5(3) yes
Ti(1) C(1) C(2) 73.2(2) yes
Ti(1) C(1) C(5) 71.4(2) yes
Ti(1) C(1) C(6) 125.6(2) yes
C(2) C(1) C(5) 108.1(3) yes
C(2) C(1) C(6) 126.4(3) yes
C(5) C(1) C(6) 125.2(3) yes
Ti(1) C(2) C(1) 71.7(2) yes
Ti(1) C(2) C(3) 73.9(2) yes
Ti(1) C(2) C(7) 123.5(3) yes
C(1) C(2) C(3) 108.2(2) yes
C(1) C(2) C(7) 126.1(3) yes
C(3) C(2) C(7) 125.6(3) yes
Ti(1) C(3) C(2) 71.5(2) yes
Ti(1) C(3) C(4) 72.7(2) yes
Ti(1) C(3) C(8) 124.2(3) yes
C(2) C(3) C(4) 108.2(3) yes
C(2) C(3) C(8) 125.9(3) yes
C(4) C(3) C(8) 125.8(2) yes
Ti(1) C(4) C(3) 73.19(19) yes
Ti(1) C(4) C(5) 69.8(2) yes
Ti(1) C(4) C(9) 126.4(2) yes
C(3) C(4) C(5) 108.5(2) yes
C(3) C(4) C(9) 126.2(3) yes
C(5) C(4) C(9) 125.2(3) yes
Ti(1) C(5) C(1) 73.1(2) yes
Ti(1) C(5) C(4) 74.9(2) yes
Ti(1) C(5) C(10) 121.3(3) yes
C(1) C(5) C(4) 106.9(2) yes
C(1) C(5) C(10) 126.7(3) yes
C(4) C(5) C(10) 126.2(3) yes
O(1) C(11) C(12) 119.3(2) yes
O(1) C(11) C(16) 119.6(2) yes
C(12) C(11) C(16) 121.0(2) yes
C(11) C(12) C(13) 117.7(3) yes
C(11) C(12) C(17) 120.6(3) yes
C(13) C(12) C(17) 121.7(2) yes
C(12) C(13) C(14) 121.8(3) yes
C(13) C(14) C(15) 119.3(3) yes
C(14) C(15) C(16) 121.4(3) yes
C(11) C(16) C(15) 118.6(2) yes
C(11) C(16) C(18) 121.1(2) yes
C(15) C(16) C(18) 120.3(2) yes
N(1) C(18) C(16) 120.8(3) yes
N(1) C(19) C(20) 116.5(3) yes
N(1) C(19) C(21) 104.7(4) yes
N(1) C(19) C(22) 106.2(4) yes
C(20) C(19) C(21) 113.8(8) yes
C(20) C(19) C(22) 112.2(7) yes
C(21) C(19) C(22) 102.2(9) yes
C(1) C(6) H(1) 109.4 no
C(1) C(6) H(2) 109.7 no
C(1) C(6) H(3) 109.3 no
H(1) C(6) H(2) 109.5 no
H(1) C(6) H(3) 109.5 no
H(2) C(6) H(3) 109.5 no
C(2) C(7) H(4) 109.9 no
C(2) C(7) H(5) 108.9 no
C(2) C(7) H(6) 109.6 no
H(4) C(7) H(5) 109.5 no
H(4) C(7) H(6) 109.5 no
H(5) C(7) H(6) 109.5 no
C(3) C(8) H(7) 109.4 no
C(3) C(8) H(8) 109.8 no
C(3) C(8) H(9) 109.2 no
H(7) C(8) H(8) 109.5 no
H(7) C(8) H(9) 109.5 no
H(8) C(8) H(9) 109.5 no
C(4) C(9) H(10) 109.4 no
C(4) C(9) H(11) 108.5 no
C(4) C(9) H(12) 110.5 no
H(10) C(9) H(11) 109.5 no
H(10) C(9) H(12) 109.5 no
H(11) C(9) H(12) 109.5 no
C(5) C(10) H(13) 109.6 no
C(5) C(10) H(14) 109.9 no
C(5) C(10) H(15) 108.9 no
H(13) C(10) H(14) 109.5 no
H(13) C(10) H(15) 109.5 no
H(14) C(10) H(15) 109.5 no
C(12) C(13) H(16) 119.4 no
C(14) C(13) H(16) 118.6 no
C(13) C(14) H(17) 121.3 no
C(15) C(14) H(17) 119.2 no
C(14) C(15) H(18) 123.9 no
C(16) C(15) H(18) 114.5 no
C(12) C(17) H(19) 108.5 no
C(12) C(17) H(20) 110.0 no
C(12) C(17) H(21) 109.8 no
H(19) C(17) H(20) 109.5 no
H(19) C(17) H(21) 109.5 no
H(20) C(17) H(21) 109.5 no
N(1) C(18) H(22) 116.9 no
C(16) C(18) H(22) 122.2 no
C(19) C(20) H(23) 109.9 no
C(19) C(20) H(24) 106.7 no
C(19) C(20) H(25) 111.7 no
H(23) C(20) H(24) 109.5 no
H(23) C(20) H(25) 109.5 no
H(24) C(20) H(25) 109.5 no
C(19) C(21) H(26) 110.4 no
C(19) C(21) H(27) 112.6 no
C(19) C(21) H(28) 105.4 no
H(26) C(21) H(27) 109.5 no
H(26) C(21) H(28) 109.5 no
H(27) C(21) H(28) 109.5 no
C(19) C(22) H(29) 107.4 no
C(19) C(22) H(30) 114.9 no
C(19) C(22) H(31) 106.0 no
H(29) C(22) H(30) 109.5 no
H(29) C(22) H(31) 109.5 no
H(30) C(22) H(31) 109.5 no

loop_
_geom_bond_atom_site_label_1
_geom_bond_atom_site_label_2
_geom_bond_distance
_geom_bond_publ_flag
Ti(1) Cl(1) 2.2596(10) yes
Ti(1) Cl(2) 2.2722(9) yes
Ti(1) O(1) 1.808(2) yes
Ti(1) C(1) 2.344(4) yes
Ti(1) C(2) 2.364(4) yes
Ti(1) C(3) 2.396(3) yes
Ti(1) C(4) 2.390(3) yes
Ti(1) C(5) 2.323(4) yes
O(1) C(11) 1.349(3) yes
N(1) C(18) 1.241(4) yes
N(1) C(19) 1.469(4) yes
C(1) C(2) 1.417(5) yes
C(1) C(5) 1.423(4) yes
C(1) C(6) 1.502(5) yes
C(2) C(3) 1.415(4) yes
C(2) C(7) 1.506(5) yes
C(3) C(4) 1.402(4) yes
C(3) C(8) 1.494(5) yes
C(4) C(5) 1.434(4) yes
C(4) C(9) 1.501(4) yes
C(5) C(10) 1.481(5) yes
C(11) C(12) 1.395(4) yes
C(11) C(16) 1.402(4) yes
C(12) C(13) 1.401(5) yes
C(12) C(17) 1.497(5) yes
C(13) C(14) 1.380(6) yes
C(14) C(15) 1.372(4) yes
C(15) C(16) 1.390(4) yes
C(16) C(18) 1.485(4) yes
C(19) C(20) 1.428(8) yes
C(19) C(21) 1.411(14) yes
C(19) C(22) 1.471(15) yes
C(6) H(1) 0.950 no
C(6) H(2) 0.950 no
C(6) H(3) 0.950 no
C(7) H(4) 0.950 no
C(7) H(5) 0.950 no
C(7) H(6) 0.950 no
C(8) H(7) 0.950 no
C(8) H(8) 0.950 no
C(8) H(9) 0.950 no
C(9) H(10) 0.950 no
C(9) H(11) 0.950 no
C(9) H(12) 0.950 no
C(10) H(13) 0.950 no
C(10) H(14) 0.950 no
C(10) H(15) 0.950 no
C(17) H(19) 0.950 no
C(17) H(20) 0.950 no
C(17) H(21) 0.950 no
C(20) H(23) 0.950 no
C(20) H(24) 0.950 no
C(20) H(25) 0.950 no
C(21) H(26) 0.950 no
C(21) H(27) 0.950 no
C(21) H(28) 0.950 no
C(22) H(29) 0.950 no
C(22) H(30) 0.950 no
C(22) H(31) 0.950 no

loop_
_geom_contact_atom_site_label_1
_geom_contact_atom_site_label_2
_geom_contact_distance
_geom_contact_site_symmetry_2
C(6) C(20) 3.534(8) 1_545
C(20) C(6) 3.534(8) 1_565
Ti(1) H(22) 3.401 .
Cl(1) H(5) 3.366 2_767
Cl(1) H(6) 3.422 2_767
Cl(1) H(8) 3.088 2_677
Cl(1) H(9) 3.139 1_655
Cl(1) H(11) 3.212 2_677
Cl(2) H(4) 3.443 1_565
Cl(2) H(5) 3.585 1_565
Cl(2) H(8) 3.521 2_677
Cl(2) H(10) 3.280 1_655
Cl(2) H(16) 3.059 1_465
Cl(2) H(20) 3.434 1_465
Cl(2) H(22) 2.999 .
O(1) H(10) 3.071 1_655
O(1) H(22) 2.590 .
N(1) H(14) 3.105 1_655
N(1) H(18) 2.440 .
N(1) H(22) 1.980 .
N(1) H(29) 3.122 2_776
N(1) H(30) 3.544 2_776
C(2) H(21) 3.202 1_455
C(3) H(21) 3.181 1_455
C(6) H(23) 3.004 1_545
C(6) H(25) 3.343 1_545
C(7) H(9) 3.337 2_667
C(7) H(20) 3.457 1_455
C(7) H(21) 3.263 1_455
C(7) H(21) 3.473 2_767
C(8) H(4) 3.234 2_667
C(8) H(8) 3.371 2_677
C(8) H(20) 3.499 2_767
C(8) H(21) 3.231 1_455
C(9) H(16) 3.449 1_465
C(9) H(20) 3.265 1_465
C(9) H(25) 3.587 1_455
C(10) H(22) 3.313 .
C(11) H(10) 3.555 1_655
C(11) H(16) 3.288 .
C(11) H(18) 3.274 .
C(11) H(22) 2.800 .
C(12) H(2) 3.555 1_655
C(12) H(4) 3.575 1_655
C(12) H(16) 2.074 .
C(12) H(17) 3.360 .
C(13) H(2) 2.798 1_655
C(13) H(12) 3.290 1_645
C(13) H(16) 0.989 .
C(13) H(17) 2.103 .
C(13) H(18) 3.303 .
C(14) H(2) 2.768 1_655
C(14) H(16) 2.046 .
C(14) H(17) 1.025 .
C(14) H(18) 2.101 .
C(14) H(24) 3.533 1_645
C(14) H(27) 3.468 2_876
C(14) H(28) 3.556 1_545
C(15) H(2) 3.457 1_655
C(15) H(14) 2.956 1_655
C(15) H(16) 3.259 .
C(15) H(17) 2.074 .
C(15) H(18) 1.002 .
C(15) H(22) 3.479 .
C(15) H(26) 3.497 2_876
C(15) H(27) 3.475 2_876
C(15) H(29) 3.565 2_776
C(15) H(30) 3.230 2_776
C(15) H(31) 3.478 2_776
C(16) H(14) 3.037 1_655
C(16) H(17) 3.325 .
C(16) H(18) 2.022 .
C(16) H(22) 2.255 .
C(17) H(4) 2.951 1_655
C(17) H(6) 3.174 2_767
C(17) H(7) 3.252 2_767
C(17) H(9) 3.521 1_655
C(17) H(11) 3.459 1_645
C(17) H(12) 3.589 1_645
C(17) H(16) 2.706 .
C(18) H(10) 3.373 1_655
C(18) H(14) 3.145 1_655
C(18) H(18) 2.582 .
C(18) H(22) 1.080 .
C(18) H(29) 3.407 2_776
C(19) H(22) 2.514 .
C(20) H(1) 3.402 1_565
C(20) H(2) 3.010 1_565
C(20) H(17) 3.330 1_465
C(20) H(22) 2.311 .
C(21) H(17) 3.544 2_876
C(21) H(18) 3.174 2_876
C(22) H(18) 3.257 2_776
C(22) H(22) 3.500 .
C(22) H(29) 3.224 2_776
H(1) C(20) 3.402 1_545
H(1) H(23) 3.072 1_545
H(1) H(25) 2.963 1_545
H(2) C(12) 3.555 1_455
H(2) C(13) 2.798 1_455
H(2) C(14) 2.768 1_455
H(2) C(15) 3.457 1_455
H(2) C(20) 3.010 1_545
H(2) H(16) 2.810 1_455
H(2) H(17) 2.800 1_455
H(2) H(23) 2.508 1_545
H(2) H(24) 3.037 1_545
H(2) H(25) 3.005 1_545
H(2) H(27) 3.543 2_776
H(3) H(23) 2.953 1_545
H(3) H(25) 3.556 1_545
H(3) H(27) 3.510 2_776
H(3) H(29) 3.470 2_776
H(3) H(31) 3.071 2_776
H(4) Cl(2) 3.443 1_545
H(4) C(8) 3.234 2_667
H(4) C(12) 3.575 1_455
H(4) C(17) 2.951 1_455
H(4) H(7) 2.803 2_667
H(4) H(9) 2.790 2_667
H(4) H(20) 2.580 1_455
H(4) H(21) 2.582 1_455
H(4) H(21) 3.475 2_767
H(5) Cl(1) 3.366 2_767
H(5) Cl(2) 3.585 1_545
H(5) H(9) 3.571 2_667
H(6) Cl(1) 3.422 2_767
H(6) C(17) 3.174 2_767
H(6) H(9) 3.165 2_667
H(6) H(19) 3.132 2_767
H(6) H(20) 3.210 2_767
H(6) H(21) 2.674 2_767
H(7) C(17) 3.252 2_767
H(7) H(4) 2.803 2_667
H(7) H(8) 3.373 2_677
H(7) H(11) 3.069 2_677
H(7) H(19) 3.517 2_767
H(7) H(20) 2.597 2_767
H(7) H(21) 3.570 1_455
H(7) H(21) 3.195 2_767
H(8) Cl(1) 3.088 2_677
H(8) Cl(2) 3.521 2_677
H(8) C(8) 3.371 2_677
H(8) H(7) 3.373 2_677
H(8) H(8) 2.649 2_677
H(8) H(11) 3.302 2_677
H(9) Cl(1) 3.139 1_455
H(9) C(7) 3.337 2_667
H(9) C(17) 3.521 1_455
H(9) H(4) 2.790 2_667
H(9) H(5) 3.571 2_667
H(9) H(6) 3.165 2_667
H(9) H(21) 2.579 1_455
H(10) Cl(2) 3.280 1_455
H(10) O(1) 3.071 1_455
H(10) C(11) 3.555 1_455
H(10) C(18) 3.373 1_455
H(10) H(22) 2.855 1_455
H(10) H(25) 3.100 1_455
H(11) Cl(1) 3.212 2_677
H(11) C(17) 3.459 1_465
H(11) H(7) 3.069 2_677
H(11) H(8) 3.302 2_677
H(11) H(16) 3.525 1_465
H(11) H(19) 3.394 1_465
H(11) H(20) 2.714 1_465
H(12) C(13) 3.290 1_465
H(12) C(17) 3.589 1_465
H(12) H(16) 2.601 1_465
H(12) H(20) 2.956 1_465
H(12) H(25) 3.172 1_455
H(13) H(22) 2.571 .
H(13) H(29) 2.981 2_776
H(14) N(1) 3.105 1_455
H(14) C(15) 2.956 1_455
H(14) C(16) 3.037 1_455
H(14) C(18) 3.145 1_455
H(14) H(18) 2.842 1_455
H(14) H(26) 3.133 1_455
H(14) H(26) 3.490 2_776
H(14) H(27) 3.478 2_776
H(14) H(29) 3.462 2_776
H(15) H(16) 3.192 1_465
H(15) H(22) 3.377 .
H(15) H(26) 3.331 1_455
H(15) H(28) 3.491 1_455
H(16) Cl(2) 3.059 1_645
H(16) C(9) 3.449 1_645
H(16) C(11) 3.288 .
H(16) C(12) 2.074 .
H(16) C(13) 0.989 .
H(16) C(14) 2.046 .
H(16) C(15) 3.259 .
H(16) C(17) 2.706 .
H(16) H(2) 2.810 1_655
H(16) H(11) 3.525 1_645
H(16) H(12) 2.601 1_645
H(16) H(15) 3.192 1_645
H(16) H(17) 2.386 .
H(16) H(19) 3.297 .
H(16) H(20) 2.389 .
H(16) H(21) 3.388 .
H(16) H(24) 3.086 1_645
H(17) C(12) 3.360 .
H(17) C(13) 2.103 .
H(17) C(14) 1.025 .
H(17) C(15) 2.074 .
H(17) C(16) 3.325 .
H(17) C(20) 3.330 1_645
H(17) C(21) 3.544 2_876
H(17) H(2) 2.800 1_655
H(17) H(16) 2.386 .
H(17) H(18) 2.431 .
H(17) H(23) 2.965 1_645
H(17) H(24) 2.814 1_645
H(17) H(27) 2.891 2_876
H(17) H(28) 3.315 1_545
H(17) H(28) 3.573 2_876
H(17) H(30) 3.372 1_645
H(18) N(1) 2.440 .
H(18) C(11) 3.274 .
H(18) C(13) 3.303 .
H(18) C(14) 2.101 .
H(18) C(15) 1.002 .
H(18) C(16) 2.022 .
H(18) C(18) 2.582 .
H(18) C(21) 3.174 2_876
H(18) C(22) 3.257 2_776
H(18) H(14) 2.842 1_655
H(18) H(17) 2.431 .
H(18) H(26) 3.549 .
H(18) H(26) 2.635 2_876
H(18) H(27) 2.962 2_876
H(18) H(28) 3.480 2_876
H(18) H(29) 3.234 2_776
H(18) H(30) 2.679 2_776
H(18) H(31) 3.364 2_776
H(19) H(6) 3.132 2_767
H(19) H(7) 3.517 2_767
H(19) H(11) 3.394 1_645
H(19) H(16) 3.297 .
H(20) Cl(2) 3.434 1_645
H(20) C(7) 3.457 1_655
H(20) C(8) 3.499 2_767
H(20) C(9) 3.265 1_645
H(20) H(4) 2.580 1_655
H(20) H(6) 3.210 2_767
H(20) H(7) 2.597 2_767
H(20) H(11) 2.714 1_645
H(20) H(12) 2.956 1_645
H(20) H(16) 2.389 .
H(21) C(2) 3.202 1_655
H(21) C(3) 3.181 1_655
H(21) C(7) 3.263 1_655
H(21) C(7) 3.473 2_767
H(21) C(8) 3.231 1_655
H(21) H(4) 2.582 1_655
H(21) H(4) 3.475 2_767
H(21) H(6) 2.674 2_767
H(21) H(7) 3.570 1_655
H(21) H(7) 3.195 2_767
H(21) H(9) 2.579 1_655
H(21) H(16) 3.388 .
H(22) Ti(1) 3.401 .
H(22) Cl(2) 2.999 .
H(22) O(1) 2.590 .
H(22) N(1) 1.980 .
H(22) C(10) 3.313 .
H(22) C(11) 2.800 .
H(22) C(15) 3.479 .
H(22) C(16) 2.255 .
H(22) C(18) 1.080 .
H(22) C(19) 2.514 .
H(22) C(20) 2.311 .
H(22) C(22) 3.500 .
H(22) H(10) 2.855 1_655
H(22) H(13) 2.571 .
H(22) H(15) 3.377 .
H(22) H(23) 3.247 .
H(22) H(24) 2.184 .
H(22) H(25) 2.027 .
H(22) H(30) 3.519 .
H(23) C(6) 3.004 1_565
H(23) H(1) 3.072 1_565
H(23) H(2) 2.508 1_565
H(23) H(3) 2.953 1_565
H(23) H(17) 2.965 1_465
H(23) H(22) 3.247 .
H(23) H(27) 3.019 2_786
H(23) H(31) 2.985 2_786
H(24) C(14) 3.533 1_465
H(24) H(2) 3.037 1_565
H(24) H(16) 3.086 1_465
H(24) H(17) 2.814 1_465
H(24) H(22) 2.184 .
H(25) C(6) 3.343 1_565
H(25) C(9) 3.587 1_655
H(25) H(1) 2.963 1_565
H(25) H(2) 3.005 1_565
H(25) H(3) 3.556 1_565
H(25) H(10) 3.100 1_655
H(25) H(12) 3.172 1_655
H(25) H(22) 2.027 .
H(26) C(15) 3.497 2_876
H(26) H(14) 3.133 1_655
H(26) H(14) 3.490 2_776
H(26) H(15) 3.331 1_655
H(26) H(18) 3.549 .
H(26) H(18) 2.635 2_876
H(26) H(26) 3.528 2_876
H(27) C(14) 3.468 2_876
H(27) C(15) 3.475 2_876
H(27) H(2) 3.543 2_776
H(27) H(3) 3.510 2_776
H(27) H(14) 3.478 2_776
H(27) H(17) 2.891 2_876
H(27) H(18) 2.962 2_876
H(27) H(23) 3.019 2_786
H(27) H(31) 3.478 2_786
H(28) C(14) 3.556 1_565
H(28) H(15) 3.491 1_655
H(28) H(17) 3.315 1_565
H(28) H(17) 3.573 2_876
H(28) H(18) 3.480 2_876
H(28) H(31) 3.351 2_786
H(29) N(1) 3.122 2_776
H(29) C(15) 3.565 2_776
H(29) C(18) 3.407 2_776
H(29) C(22) 3.224 2_776
H(29) H(3) 3.470 2_776
H(29) H(13) 2.981 2_776
H(29) H(14) 3.462 2_776
H(29) H(18) 3.234 2_776
H(29) H(29) 2.580 2_776
H(29) H(30) 3.135 2_776
H(30) N(1) 3.544 2_776
H(30) C(15) 3.230 2_776
H(30) H(17) 3.372 1_465
H(30) H(18) 2.679 2_776
H(30) H(22) 3.519 .
H(30) H(29) 3.135 2_776
H(31) C(15) 3.478 2_776
H(31) H(3) 3.071 2_776
H(31) H(18) 3.364 2_776
H(31) H(23) 2.985 2_786
H(31) H(27) 3.478 2_786
H(31) H(28) 3.351 2_786

loop_
_geom_torsion_atom_site_label_1
_geom_torsion_atom_site_label_2
_geom_torsion_atom_site_label_3
_geom_torsion_atom_site_label_4
_geom_torsion
Cl(1) Ti(1) O(1) C(11) 122.7(4)
Cl(1) Ti(1) C(1) C(2) 25.2(2)
Cl(1) Ti(1) C(1) C(5) 141.58(17)
Cl(1) Ti(1) C(1) C(6) -97.9(3)
Cl(1) Ti(1) C(2) C(1) -158.89(17)
Cl(1) Ti(1) C(2) C(3) 85.2(2)
Cl(1) Ti(1) C(2) C(7) -37.2(3)
Cl(1) Ti(1) C(3) C(2) -93.9(2)
Cl(1) Ti(1) C(3) C(4) 149.4(2)
Cl(1) Ti(1) C(3) C(8) 27.4(2)
Cl(1) Ti(1) C(4) C(3) -34.5(2)
Cl(1) Ti(1) C(4) C(5) -152.23(18)
Cl(1) Ti(1) C(4) C(9) 88.4(3)
Cl(1) Ti(1) C(5) C(1) -66.5(2)
Cl(1) Ti(1) C(5) C(4) 46.9(2)
Cl(1) Ti(1) C(5) C(10) 170.4(2)
Cl(2) Ti(1) O(1) C(11) -130.0(4)
Cl(2) Ti(1) C(1) C(2) -127.64(16)
Cl(2) Ti(1) C(1) C(5) -11.3(2)
Cl(2) Ti(1) C(1) C(6) 109.3(2)
Cl(2) Ti(1) C(2) C(1) 87.9(2)
Cl(2) Ti(1) C(2) C(3) -28.0(3)
Cl(2) Ti(1) C(2) C(7) -150.4(2)
Cl(2) Ti(1) C(3) C(2) 162.17(19)
Cl(2) Ti(1) C(3) C(4) 45.5(2)
Cl(2) Ti(1) C(3) C(8) -76.5(2)
Cl(2) Ti(1) C(4) C(3) -137.8(2)
Cl(2) Ti(1) C(4) C(5) 104.5(2)
Cl(2) Ti(1) C(4) C(9) -14.9(3)
Cl(2) Ti(1) C(5) C(1) 171.28(19)
Cl(2) Ti(1) C(5) C(4) -75.35(19)
Cl(2) Ti(1) C(5) C(10) 48.2(2)
O(1) Ti(1) C(1) C(2) 129.33(18)
O(1) Ti(1) C(1) C(5) -114.3(2)
O(1) Ti(1) C(1) C(6) 6.2(3)
C(1) Ti(1) O(1) C(11) -0.1(3)
O(1) Ti(1) C(2) C(1) -55.31(19)
O(1) Ti(1) C(2) C(3) -171.2(2)
O(1) Ti(1) C(2) C(7) 66.4(3)
C(2) Ti(1) O(1) C(11) 28.0(5)
O(1) Ti(1) C(3) C(2) 14.1(3)
O(1) Ti(1) C(3) C(4) -102.6(2)
O(1) Ti(1) C(3) C(8) 135.4(2)
C(3) Ti(1) O(1) C(11) 19.6(5)
O(1) Ti(1) C(4) C(3) 121.0(2)
O(1) Ti(1) C(4) C(5) 3.3(2)
O(1) Ti(1) C(4) C(9) -116.1(3)
C(4) Ti(1) O(1) C(11) -34.9(5)
O(1) Ti(1) C(5) C(1) 68.9(2)
O(1) Ti(1) C(5) C(4) -177.73(19)
O(1) Ti(1) C(5) C(10) -54.2(3)
C(5) Ti(1) O(1) C(11) -33.0(5)
C(1) Ti(1) C(2) C(3) -115.9(2)
C(1) Ti(1) C(2) C(7) 121.7(4)
C(2) Ti(1) C(1) C(5) 116.4(2)
C(2) Ti(1) C(1) C(6) -123.1(3)
C(1) Ti(1) C(3) C(2) 37.6(2)
C(1) Ti(1) C(3) C(4) -79.1(2)
C(1) Ti(1) C(3) C(8) 158.9(3)
C(3) Ti(1) C(1) C(2) -37.07(17)
C(3) Ti(1) C(1) C(5) 79.3(2)
C(3) Ti(1) C(1) C(6) -160.2(3)
C(1) Ti(1) C(4) C(3) 78.7(2)
C(1) Ti(1) C(4) C(5) -39.0(2)
C(1) Ti(1) C(4) C(9) -158.3(3)
C(4) Ti(1) C(1) C(2) -77.54(19)
C(4) Ti(1) C(1) C(5) 38.83(19)
C(4) Ti(1) C(1) C(6) 159.4(3)
C(1) Ti(1) C(5) C(4) 113.4(3)
C(1) Ti(1) C(5) C(10) -123.1(3)
C(5) Ti(1) C(1) C(2) -116.4(2)
C(5) Ti(1) C(1) C(6) 120.5(4)
C(2) Ti(1) C(3) C(4) -116.7(3)
C(2) Ti(1) C(3) C(8) 121.3(3)
C(3) Ti(1) C(2) C(1) 115.9(2)
C(3) Ti(1) C(2) C(7) -122.4(4)
C(2) Ti(1) C(4) C(3) 37.0(2)
C(2) Ti(1) C(4) C(5) -80.7(2)
C(2) Ti(1) C(4) C(9) 159.9(3)
C(4) Ti(1) C(2) C(1) 79.4(2)
C(4) Ti(1) C(2) C(3) -36.5(2)
C(4) Ti(1) C(2) C(7) -158.8(3)
C(2) Ti(1) C(5) C(1) -36.99(19)
C(2) Ti(1) C(5) C(4) 76.4(2)
C(2) Ti(1) C(5) C(10) -160.1(3)
C(5) Ti(1) C(2) C(1) 37.49(18)
C(5) Ti(1) C(2) C(3) -78.4(2)
C(5) Ti(1) C(2) C(7) 159.2(3)
C(3) Ti(1) C(4) C(5) -117.7(3)
C(3) Ti(1) C(4) C(9) 122.9(4)
C(4) Ti(1) C(3) C(2) 116.7(3)
C(4) Ti(1) C(3) C(8) -122.0(3)
C(3) Ti(1) C(5) C(1) -77.7(2)
C(3) Ti(1) C(5) C(4) 35.63(19)
C(3) Ti(1) C(5) C(10) 159.1(3)
C(5) Ti(1) C(3) C(2) 79.7(2)
C(5) Ti(1) C(3) C(4) -37.0(2)
C(5) Ti(1) C(3) C(8) -159.0(3)
C(4) Ti(1) C(5) C(1) -113.4(3)
C(4) Ti(1) C(5) C(10) 123.5(3)
C(5) Ti(1) C(4) C(3) 117.7(3)
C(5) Ti(1) C(4) C(9) -119.4(3)
Ti(1) O(1) C(11) C(12) -84.8(5)
Ti(1) O(1) C(11) C(16) 95.2(5)
C(18) N(1) C(19) C(20) 9.4(8)
C(18) N(1) C(19) C(21) 136.0(8)
C(18) N(1) C(19) C(22) -116.4(7)
C(19) N(1) C(18) C(16) -177.9(3)
Ti(1) C(1) C(2) C(3) 65.5(2)
Ti(1) C(1) C(2) C(7) -118.6(4)
Ti(1) C(1) C(5) C(4) -67.8(2)
Ti(1) C(1) C(5) C(10) 116.7(4)
C(2) C(1) C(5) Ti(1) 64.5(3)
C(2) C(1) C(5) C(4) -3.3(4)
C(2) C(1) C(5) C(10) -178.7(4)
C(5) C(1) C(2) Ti(1) -63.4(2)
C(5) C(1) C(2) C(3) 2.1(4)
C(5) C(1) C(2) C(7) 178.1(4)
C(6) C(1) C(2) Ti(1) 122.2(4)
C(6) C(1) C(2) C(3) -172.3(4)
C(6) C(1) C(2) C(7) 3.7(7)
C(6) C(1) C(5) Ti(1) -121.0(4)
C(6) C(1) C(5) C(4) 171.2(4)
C(6) C(1) C(5) C(10) -4.3(7)
Ti(1) C(2) C(3) C(4) 63.9(2)
Ti(1) C(2) C(3) C(8) -119.3(4)
C(1) C(2) C(3) Ti(1) -64.0(2)
C(1) C(2) C(3) C(4) -0.1(4)
C(1) C(2) C(3) C(8) 176.7(4)
C(7) C(2) C(3) Ti(1) 120.0(4)
C(7) C(2) C(3) C(4) -176.1(4)
C(7) C(2) C(3) C(8) 0.7(7)
Ti(1) C(3) C(4) C(5) 61.2(2)
Ti(1) C(3) C(4) C(9) -123.2(4)
C(2) C(3) C(4) Ti(1) -63.1(2)
C(2) C(3) C(4) C(5) -1.9(4)
C(2) C(3) C(4) C(9) 173.7(4)
C(8) C(3) C(4) Ti(1) 120.1(4)
C(8) C(3) C(4) C(5) -178.7(4)
C(8) C(3) C(4) C(9) -3.1(6)
Ti(1) C(4) C(5) C(1) 66.6(2)
Ti(1) C(4) C(5) C(10) -117.9(4)
C(3) C(4) C(5) Ti(1) -63.3(2)
C(3) C(4) C(5) C(1) 3.2(4)
C(3) C(4) C(5) C(10) 178.7(4)
C(9) C(4) C(5) Ti(1) 121.0(4)
C(9) C(4) C(5) C(1) -172.5(3)
C(9) C(4) C(5) C(10) 3.0(7)
O(1) C(11) C(12) C(13) 174.6(3)
O(1) C(11) C(12) C(17) -4.9(5)
O(1) C(11) C(16) C(15) -173.3(3)
O(1) C(11) C(16) C(18) 8.0(5)
C(12) C(11) C(16) C(15) 6.7(5)
C(12) C(11) C(16) C(18) -172.0(3)
C(16) C(11) C(12) C(13) -5.4(5)
C(16) C(11) C(12) C(17) 175.0(3)
C(11) C(12) C(13) C(14) 1.2(6)
C(17) C(12) C(13) C(14) -179.3(4)
C(12) C(13) C(14) C(15) 1.7(6)
C(13) C(14) C(15) C(16) -0.4(6)
C(14) C(15) C(16) C(11) -3.7(6)
C(14) C(15) C(16) C(18) 174.9(3)
C(11) C(16) C(18) N(1) 176.3(3)
C(15) C(16) C(18) N(1) -2.4(6)
